data_7250312
loop_
_publ_author_name
'Watanabe, Kosuke'
'Sugiyama, Haruki'
'Segawa, Yasutomo'

_publ_section_title
;
 Diverse tetracyanodihydrodipyrazinopyrazine clathrate crystals assembled
 from weak intermolecular interactions
;
_journal_issue 21
_journal_name_full CrystEngComm
_journal_page_first 3552
_journal_page_last 3559
_journal_paper_doi 10.1039/D5CE00289C
_journal_volume 27
_journal_year 2025
_chemical_formula_moiety 'C30 H22 N10, 4(C6 H6)'
_chemical_formula_sum 'C54 H46 N10'
_chemical_formula_weight 835.01
_space_group_crystal_system triclinic
_space_group_IT_number 2
_space_group_name_Hall '-P 1'
_space_group_name_H-M_alt 'P -1'
_atom_sites_solution_hydrogens geom
_audit_creation_date 2025-02-13
_audit_creation_method
;
Olex2 1.5
(compiled 2024.01.12 svn.r2f8d729c for OlexSys, GUI svn.r6928)
;
_audit_update_record
;
2025-03-10 deposited with the CCDC.	2025-04-23 downloaded from the CCDC.
;
_cell_angle_alpha 65.920(9)
_cell_angle_beta 69.939(7)
_cell_angle_gamma 85.587(7)
_cell_formula_units_Z 1
_cell_length_a 10.4303(7)
_cell_length_b 11.1097(10)
_cell_length_c 11.7866(10)
_cell_measurement_reflns_used 1552
_cell_measurement_temperature 200.00(10)
_cell_measurement_theta_max 68.9610
_cell_measurement_theta_min 4.3700
_cell_volume 1168.1(2)
_computing_cell_refinement 'CrysAlisPro 1.171.41.93a (Rigaku OD, 2020)'
_computing_data_collection 'CrysAlisPro 1.171.41.93a (Rigaku OD, 2020)'
_computing_data_reduction 'CrysAlisPro 1.171.41.93a (Rigaku OD, 2020)'
_computing_molecular_graphics 'Olex2 1.5 (Dolomanov et al., 2009)'
_computing_publication_material 'Olex2 1.5 (Dolomanov et al., 2009)'
_computing_structure_refinement 'SHELXL 2019/3 (Sheldrick, 2015)'
_computing_structure_solution 'SHELXT 2018/2 (Sheldrick, 2018)'
_diffrn_ambient_temperature 200.15
_diffrn_detector_area_resol_mean 8.1195
_diffrn_detector_type EosS2
_diffrn_measured_fraction_theta_full 0.998
_diffrn_measured_fraction_theta_max 0.996
_diffrn_measurement_details
;
List of Runs (angles in degrees, time in seconds):

  # Type    Start    End  Width  t~exp~   \w     \q     \k     \f   Frames
#--------------------------------------------------------------------------
  1  \w     -4.00  22.00   1.00   30.50    --  -34.90  19.00-180.00   26
  2  \w     37.00  70.00   1.00   30.50    --   34.90-125.00-150.00   33
  3  \w     50.00 104.00   1.00   30.50    --   34.90  19.00   0.00   54
  4  \w      0.00  62.00   1.00   30.50    --   34.90 -77.00 120.00   62
  5  \w     28.00  99.00   1.00   30.50    --   34.90  37.00  30.00   71
  6  \w    -36.00  44.00   1.00   30.50    --   34.90 -19.00  30.00   80
  7  \w    -19.00  28.00   1.00   30.50    --   34.90 -77.00 -60.00   47
  8  \w    -10.00  15.00   1.00   30.50    --   34.90 -19.00-150.00   25
  9  \w    -28.00  44.00   1.00   30.50    --   34.90 -19.00 150.00   72
 10  \w     39.00  83.00   1.00   30.50    --   34.90-125.00  60.00   44
 11  \w     33.00  84.00   1.00   30.50    --   34.90-125.00 -60.00   51
 12  \w     31.00  57.00   1.00   30.50    --   34.90 -99.00  90.00   26
 13  \w     39.00  71.00   1.00   30.50    --  107.04 -45.00  30.00   32
 14  \w    110.00 175.00   1.00   30.50    --  107.04  77.00 -30.00   65
 15  \w     64.00 100.00   1.00   30.50    --  107.04-111.00-180.00   36
 16  \w    129.00 160.00   1.00   30.50    --  107.04  45.00   0.00   31
 17  \w     87.00 113.00   1.00   30.50    --  107.04 -77.00-180.00   26
 18  \w     40.00  70.00   1.00   30.50    --  107.04 -45.00-180.00   30
 19  \w     40.00  67.00   1.00   30.50    --  107.04 -45.00  60.00   27
 20  \w     39.00  64.00   1.00   30.50    --  107.04 -45.00 -30.00   25
 21  \w     61.00 105.00   1.00   30.50    --  107.04-111.00 -30.00   44
 22  \w     61.00 109.00   1.00   30.50    --  107.04-111.00  90.00   48
 23  \w     40.00  72.00   1.00   30.50    --  107.04 -45.00 -90.00   32
 24  \w    104.00 172.00   1.00   30.50    --  107.04  77.00-180.00   68
 25  \w     44.00  71.00   1.00   30.50    --  107.04 -45.00-120.00   27
 26  \w     42.00  72.00   1.00   30.50    --  107.04 -45.00-150.00   30
 27  \w     40.00  70.00   1.00   30.50    --  107.04 -45.00 120.00   30
 28  \w     63.00  93.00   1.00   30.50    --  107.04 -61.00  60.00   30
 29  \w     42.00  69.00   1.00   30.50    --  107.04 -45.00 -60.00   27
 30  \w     57.00  99.00   1.00   30.50    --  107.04 -94.00   0.00   42
 31  \w     71.00 106.00   1.00   30.50    --  107.04 -94.00-180.00   35
 32  \w    123.00 149.00   1.00   30.50    --  107.04 111.00 -90.00   26
 33  \w     38.00 172.00   1.00   30.50    --  107.04   0.00 150.00  134
;
_diffrn_measurement_device 'four-circle diffractometer'
_diffrn_measurement_device_type 'SuperNova, Dual, Cu at home/near, EosS2'
_diffrn_measurement_method '\w scans'
_diffrn_radiation_type CuK\a
_diffrn_radiation_wavelength 1.54184
_diffrn_reflns_av_R_equivalents 0.0331
_diffrn_reflns_av_unetI/netI 0.0685
_diffrn_reflns_Laue_measured_fraction_full 0.998
_diffrn_reflns_Laue_measured_fraction_max 0.996
_diffrn_reflns_limit_h_max 12
_diffrn_reflns_limit_h_min -7
_diffrn_reflns_limit_k_max 13
_diffrn_reflns_limit_k_min -13
_diffrn_reflns_limit_l_max 14
_diffrn_reflns_limit_l_min -13
_diffrn_reflns_number 7472
_diffrn_reflns_point_group_measured_fraction_full 0.998
_diffrn_reflns_point_group_measured_fraction_max 0.996
_diffrn_reflns_theta_full 67.684
_diffrn_reflns_theta_max 68.246
_diffrn_reflns_theta_min 4.371
_exptl_absorpt_coefficient_mu 0.566
_exptl_absorpt_correction_T_max 1.00000
_exptl_absorpt_correction_T_min 0.74203
_exptl_absorpt_correction_type multi-scan
_exptl_absorpt_process_details
;
CrysAlisPro 1.171.41.93a (Rigaku Oxford Diffraction, 2020)
Empirical absorption correction using spherical harmonics,
implemented in SCALE3 ABSPACK scaling algorithm.
;
_exptl_crystal_colour yellow
_exptl_crystal_colour_primary yellow
_exptl_crystal_density_diffrn 1.187
_exptl_crystal_description block
_exptl_crystal_F_000 440
_exptl_crystal_size_max 0.05
_exptl_crystal_size_mid 0.03
_exptl_crystal_size_min 0.03
_refine_diff_density_max 0.254
_refine_diff_density_min -0.244
_refine_diff_density_rms 0.042
_refine_ls_extinction_method none
_refine_ls_goodness_of_fit_ref 0.990
_refine_ls_hydrogen_treatment constr
_refine_ls_matrix_type full
_refine_ls_number_parameters 292
_refine_ls_number_reflns 4263
_refine_ls_number_restraints 0
_refine_ls_restrained_S_all 0.990
_refine_ls_R_factor_all 0.1042
_refine_ls_R_factor_gt 0.0614
_refine_ls_shift/su_max 0.001
_refine_ls_shift/su_mean 0.000
_refine_ls_structure_factor_coef Fsqd
_refine_ls_weighting_details 'w=1/[\s^2^(Fo^2^)+(0.0709P)^2^] where P=(Fo^2^+2Fc^2^)/3'
_refine_ls_weighting_scheme calc
_refine_ls_wR_factor_gt 0.1388
_refine_ls_wR_factor_ref 0.1704
_reflns_Friedel_coverage 0.000
_reflns_number_gt 2550
_reflns_number_total 4263
_reflns_threshold_expression 'I > 2\s(I)'
_cod_data_source_file d5ce00289c2.cif
_cod_data_source_block TCDP-benzene
_cod_depositor_comments 'Adding full bibliography for 7250300--7250316.cif.'
_cod_original_cell_volume 1168.12(19)
_cod_database_code 7250312
_shelx_shelxl_version_number 2019/3
_shelx_space_group_comment
;
The symmetry employed for this shelxl refinement is uniquely defined
by the following loop, which should always be used as a source of
symmetry information in preference to the above space-group names.
They are only intended as comments.
;
_olex2_refinement_description
;
1. Fixed Uiso
 At 1.2 times of:
  All C(H) groups
 At 1.5 times of:
  All C(H,H,H) groups
2.a Aromatic/amide H refined with riding coordinates:
 C5(H5), C3(H3), C21(H21), C22(H22), C26(H26), C24(H24), C29(H29), C23(H23),
 C28(H28), C25(H25), C31(H31), C27(H27), C32(H32), C30(H30)
2.b Idealised Me refined as rotating group:
 C7(H7A,H7B,H7C), C9(H9A,H9B,H9C), C8(H8A,H8B,H8C)
;
_olex2_submission_special_instructions 'No special instructions were received'
_oxdiff_exptl_absorpt_empirical_details
;
Empirical correction (ABSPACK) includes:
- Absorption correction using spherical harmonics
- Frame scaling
- Detector area scaling
;

loop_
_space_group_symop_operation_xyz
'x, y, z'
'-x, -y, -z'

loop_
_atom_site_label
_atom_site_type_symbol
_atom_site_fract_x
_atom_site_fract_y
_atom_site_fract_z
_atom_site_U_iso_or_equiv
_atom_site_adp_type
_atom_site_occupancy
_atom_site_site_symmetry_order
_atom_site_calc_flag
_atom_site_refinement_flags_posn
_atom_site_refinement_flags_adp
_atom_site_refinement_flags_occupancy
_atom_site_disorder_assembly
_atom_site_disorder_group
N10 N 0.55279(19) 0.60935(19) 0.8783(2) 0.0346(5) Uani 1 1 d . . . . .
N16 N 0.37594(19) 0.57338(19) 0.8165(2) 0.0370(5) Uani 1 1 d . . . . .
N13 N 0.26020(19) 0.36734(19) 1.0670(2) 0.0366(5) Uani 1 1 d . . . . .
C12 C 0.3777(2) 0.4306(2) 1.0329(2) 0.0328(6) Uani 1 1 d . . . . .
N18 N -0.0426(2) 0.2999(2) 1.0432(3) 0.0571(7) Uani 1 1 d . . . . .
C11 C 0.4336(2) 0.5382(2) 0.9073(2) 0.0322(5) Uani 1 1 d . . . . .
C14 C 0.1976(2) 0.4075(2) 0.9758(3) 0.0354(6) Uani 1 1 d . . . . .
C1 C 0.5984(2) 0.7313(2) 0.7584(2) 0.0350(6) Uani 1 1 d . . . . .
C15 C 0.2558(2) 0.5064(2) 0.8520(3) 0.0376(6) Uani 1 1 d . . . . .
C6 C 0.7041(3) 0.7270(2) 0.6501(3) 0.0408(6) Uani 1 1 d . . . . .
N20 N 0.1343(3) 0.5662(2) 0.6807(3) 0.0657(8) Uani 1 1 d . . . . .
C17 C 0.0637(3) 0.3451(2) 1.0150(3) 0.0411(6) Uani 1 1 d . . . . .
C2 C 0.5334(3) 0.8441(2) 0.7587(3) 0.0405(6) Uani 1 1 d . . . . .
C19 C 0.1905(3) 0.5419(3) 0.7538(3) 0.0459(7) Uani 1 1 d . . . . .
C5 C 0.7451(3) 0.8451(3) 0.5374(3) 0.0492(7) Uani 1 1 d . . . . .
H5 H 0.817803 0.846004 0.461532 0.059 Uiso 1 1 calc R U . . .
C4 C 0.6834(3) 0.9607(3) 0.5326(3) 0.0500(8) Uani 1 1 d . . . . .
C3 C 0.5786(3) 0.9593(3) 0.6431(3) 0.0496(7) Uani 1 1 d . . . . .
H3 H 0.536171 1.038760 0.640387 0.060 Uiso 1 1 calc R U . . .
C7 C 0.4166(3) 0.8430(3) 0.8772(3) 0.0568(8) Uani 1 1 d . . . . .
H7A H 0.334617 0.798560 0.884812 0.085 Uiso 1 1 calc R U . . .
H7B H 0.398751 0.934118 0.867051 0.085 Uiso 1 1 calc R U . . .
H7C H 0.440321 0.795707 0.957152 0.085 Uiso 1 1 calc R U . . .
C9 C 0.7704(3) 0.6017(3) 0.6532(3) 0.0574(8) Uani 1 1 d . . . . .
H9A H 0.831677 0.582241 0.704660 0.086 Uiso 1 1 calc R U . . .
H9B H 0.823131 0.612056 0.562748 0.086 Uiso 1 1 calc R U . . .
H9C H 0.699722 0.528796 0.694345 0.086 Uiso 1 1 calc R U . . .
C21 C 0.4072(3) 0.1906(3) 0.8604(3) 0.0622(8) Uani 1 1 d . . . . .
H21 H 0.393086 0.144196 0.952051 0.075 Uiso 1 1 calc R U . . .
C22 C 0.5342(3) 0.2473(3) 0.7733(3) 0.0623(9) Uani 1 1 d . . . . .
H22 H 0.608284 0.240470 0.804631 0.075 Uiso 1 1 calc R U . . .
C26 C 0.2999(3) 0.2010(3) 0.8146(4) 0.0661(9) Uani 1 1 d . . . . .
H26 H 0.211662 0.161314 0.874574 0.079 Uiso 1 1 calc R U . . .
C24 C 0.4482(4) 0.3244(3) 0.5949(4) 0.0716(10) Uani 1 1 d . . . . .
H24 H 0.462673 0.369768 0.503064 0.086 Uiso 1 1 calc R U . . .
C29 C 0.0798(3) 0.7460(4) 0.2307(4) 0.0699(10) Uani 1 1 d . . . . .
H29 H 0.066388 0.675564 0.208944 0.084 Uiso 1 1 calc R U . . .
C23 C 0.5548(3) 0.3143(3) 0.6405(4) 0.0686(9) Uani 1 1 d . . . . .
H23 H 0.643092 0.353581 0.580249 0.082 Uiso 1 1 calc R U . . .
C28 C 0.0904(3) 0.7196(4) 0.3497(4) 0.0752(11) Uani 1 1 d . . . . .
H28 H 0.085082 0.630503 0.410991 0.090 Uiso 1 1 calc R U . . .
C25 C 0.3207(4) 0.2690(4) 0.6820(4) 0.0705(10) Uani 1 1 d . . . . .
H25 H 0.246400 0.277539 0.650730 0.085 Uiso 1 1 calc R U . . .
C8 C 0.7318(3) 1.0861(3) 0.4079(3) 0.0754(11) Uani 1 1 d . . . . .
H8A H 0.822850 1.117281 0.395870 0.113 Uiso 1 1 calc R U . . .
H8B H 0.667633 1.154024 0.415111 0.113 Uiso 1 1 calc R U . . .
H8C H 0.736290 1.068254 0.331803 0.113 Uiso 1 1 calc R U . . .
C31 C 0.1073(4) 0.9733(4) 0.1749(4) 0.0841(12) Uani 1 1 d . . . . .
H31 H 0.113540 1.062362 0.113267 0.101 Uiso 1 1 calc R U . . .
C27 C 0.1083(4) 0.8189(5) 0.3822(4) 0.0812(11) Uani 1 1 d . . . . .
H27 H 0.114713 0.798868 0.466481 0.097 Uiso 1 1 calc R U . . .
C32 C 0.1174(4) 0.9470(4) 0.2960(5) 0.0791(11) Uani 1 1 d . . . . .
H32 H 0.130462 1.016848 0.318655 0.095 Uiso 1 1 calc R U . . .
C30 C 0.0884(4) 0.8736(4) 0.1421(4) 0.0798(11) Uani 1 1 d . . . . .
H30 H 0.081300 0.892702 0.058290 0.096 Uiso 1 1 calc R U . . .

loop_
_atom_site_aniso_label
_atom_site_aniso_U_11
_atom_site_aniso_U_22
_atom_site_aniso_U_33
_atom_site_aniso_U_23
_atom_site_aniso_U_13
_atom_site_aniso_U_12
N10 0.0377(10) 0.0286(11) 0.0304(11) -0.0010(9) -0.0164(9) -0.0004(8)
N16 0.0403(11) 0.0314(12) 0.0359(12) -0.0056(10) -0.0186(10) -0.0001(9)
N13 0.0384(10) 0.0314(11) 0.0381(12) -0.0094(10) -0.0166(10) 0.0010(9)
C12 0.0369(12) 0.0274(13) 0.0326(14) -0.0073(11) -0.0164(11) 0.0048(10)
N18 0.0474(13) 0.0564(16) 0.0663(18) -0.0198(14) -0.0228(13) -0.0047(11)
C11 0.0353(12) 0.0265(12) 0.0331(14) -0.0074(11) -0.0156(11) 0.0019(10)
C14 0.0374(12) 0.0288(13) 0.0402(15) -0.0103(11) -0.0181(11) 0.0023(10)
C1 0.0411(13) 0.0270(13) 0.0316(14) -0.0023(11) -0.0173(11) -0.0017(10)
C15 0.0400(13) 0.0295(13) 0.0415(16) -0.0075(12) -0.0203(12) 0.0022(10)
C6 0.0458(14) 0.0353(15) 0.0380(16) -0.0078(12) -0.0185(13) -0.0001(11)
N20 0.0762(17) 0.0564(16) 0.0636(18) -0.0041(14) -0.0458(16) -0.0053(13)
C17 0.0439(14) 0.0371(15) 0.0436(16) -0.0130(13) -0.0203(13) 0.0011(12)
C2 0.0476(14) 0.0318(14) 0.0442(16) -0.0101(13) -0.0247(13) 0.0026(11)
C19 0.0477(14) 0.0395(16) 0.0470(17) -0.0061(13) -0.0253(14) -0.0018(12)
C5 0.0515(15) 0.0473(17) 0.0409(17) -0.0066(14) -0.0183(13) -0.0074(13)
C4 0.0595(17) 0.0364(16) 0.0467(18) 0.0028(13) -0.0303(15) -0.0120(13)
C3 0.0611(17) 0.0300(15) 0.059(2) -0.0060(14) -0.0366(16) 0.0037(12)
C7 0.0620(17) 0.0510(18) 0.060(2) -0.0260(16) -0.0223(16) 0.0157(14)
C9 0.0598(17) 0.0480(18) 0.053(2) -0.0169(15) -0.0114(15) 0.0075(14)
C21 0.072(2) 0.061(2) 0.052(2) -0.0233(17) -0.0196(17) 0.0095(17)
C22 0.0555(17) 0.067(2) 0.066(2) -0.0275(19) -0.0233(17) 0.0059(16)
C26 0.0603(19) 0.071(2) 0.075(3) -0.040(2) -0.0200(18) 0.0054(17)
C24 0.092(3) 0.056(2) 0.062(2) -0.0127(18) -0.035(2) 0.0094(19)
C29 0.0570(19) 0.060(2) 0.096(3) -0.031(2) -0.030(2) 0.0014(16)
C23 0.069(2) 0.065(2) 0.060(2) -0.0156(19) -0.0196(18) -0.0023(17)
C28 0.061(2) 0.063(2) 0.067(3) -0.002(2) -0.0114(18) 0.0123(17)
C25 0.077(2) 0.071(2) 0.084(3) -0.041(2) -0.043(2) 0.0192(19)
C8 0.087(2) 0.050(2) 0.067(2) 0.0139(17) -0.042(2) -0.0206(17)
C31 0.098(3) 0.055(2) 0.073(3) -0.004(2) -0.024(2) 0.002(2)
C27 0.077(2) 0.109(3) 0.068(3) -0.039(3) -0.037(2) 0.028(2)
C32 0.074(2) 0.079(3) 0.102(3) -0.051(3) -0.034(2) 0.006(2)
C30 0.094(3) 0.087(3) 0.067(3) -0.027(2) -0.044(2) 0.019(2)

loop_
_atom_type_symbol
_atom_type_description
_atom_type_scat_dispersion_real
_atom_type_scat_dispersion_imag
_atom_type_scat_source
C C 0.0181 0.0091 'International Tables Vol C Tables 4.2.6.8 and 6.1.1.4'
H H 0.0000 0.0000 'International Tables Vol C Tables 4.2.6.8 and 6.1.1.4'
N N 0.0311 0.0180 'International Tables Vol C Tables 4.2.6.8 and 6.1.1.4'

loop_
_geom_angle_atom_site_label_1
_geom_angle_atom_site_label_2
_geom_angle_atom_site_label_3
_geom_angle
_geom_angle_site_symmetry_1
_geom_angle_site_symmetry_3
_geom_angle_publ_flag
C12 N10 C11 119.85(19) 2_667 . ?
C12 N10 C1 120.43(18) 2_667 . ?
C11 N10 C1 119.58(18) . . ?
C11 N16 C15 115.9(2) . . ?
C12 N13 C14 116.5(2) . . ?
N10 C12 C11 120.25(19) 2_667 . ?
N13 C12 N10 118.5(2) . 2_667 ?
N13 C12 C11 121.2(2) . . ?
N10 C11 C12 119.71(19) . . ?
N16 C11 N10 118.1(2) . . ?
N16 C11 C12 122.2(2) . . ?
N13 C14 C15 121.9(2) . . ?
N13 C14 C17 117.2(2) . . ?
C15 C14 C17 120.9(2) . . ?
C6 C1 N10 118.2(2) . . ?
C2 C1 N10 118.3(2) . . ?
C2 C1 C6 123.5(2) . . ?
N16 C15 C14 122.0(2) . . ?
N16 C15 C19 117.3(2) . . ?
C14 C15 C19 120.7(2) . . ?
C1 C6 C5 116.7(3) . . ?
C1 C6 C9 121.8(2) . . ?
C5 C6 C9 121.5(3) . . ?
N18 C17 C14 177.8(3) . . ?
C1 C2 C3 117.3(3) . . ?
C1 C2 C7 121.6(2) . . ?
C3 C2 C7 121.1(3) . . ?
N20 C19 C15 177.0(3) . . ?
C6 C5 H5 119.0 . . ?
C4 C5 C6 122.0(3) . . ?
C4 C5 H5 119.0 . . ?
C5 C4 C8 119.9(3) . . ?
C3 C4 C5 118.9(3) . . ?
C3 C4 C8 121.2(3) . . ?
C2 C3 H3 119.2 . . ?
C4 C3 C2 121.6(3) . . ?
C4 C3 H3 119.2 . . ?
C2 C7 H7A 109.5 . . ?
C2 C7 H7B 109.5 . . ?
C2 C7 H7C 109.5 . . ?
H7A C7 H7B 109.5 . . ?
H7A C7 H7C 109.5 . . ?
H7B C7 H7C 109.5 . . ?
C6 C9 H9A 109.5 . . ?
C6 C9 H9B 109.5 . . ?
C6 C9 H9C 109.5 . . ?
H9A C9 H9B 109.5 . . ?
H9A C9 H9C 109.5 . . ?
H9B C9 H9C 109.5 . . ?
C22 C21 H21 120.1 . . ?
C22 C21 C26 119.8(3) . . ?
C26 C21 H21 120.1 . . ?
C21 C22 H22 119.9 . . ?
C21 C22 C23 120.1(3) . . ?
C23 C22 H22 119.9 . . ?
C21 C26 H26 120.1 . . ?
C25 C26 C21 119.9(3) . . ?
C25 C26 H26 120.1 . . ?
C23 C24 H24 120.1 . . ?
C25 C24 H24 120.1 . . ?
C25 C24 C23 119.8(3) . . ?
C28 C29 H29 120.0 . . ?
C28 C29 C30 120.0(4) . . ?
C30 C29 H29 120.0 . . ?
C22 C23 H23 119.9 . . ?
C24 C23 C22 120.1(3) . . ?
C24 C23 H23 119.9 . . ?
C29 C28 H28 119.7 . . ?
C27 C28 C29 120.6(4) . . ?
C27 C28 H28 119.7 . . ?
C26 C25 H25 119.9 . . ?
C24 C25 C26 120.3(3) . . ?
C24 C25 H25 119.9 . . ?
C4 C8 H8A 109.5 . . ?
C4 C8 H8B 109.5 . . ?
C4 C8 H8C 109.5 . . ?
H8A C8 H8B 109.5 . . ?
H8A C8 H8C 109.5 . . ?
H8B C8 H8C 109.5 . . ?
C32 C31 H31 119.5 . . ?
C30 C31 H31 119.5 . . ?
C30 C31 C32 121.0(4) . . ?
C28 C27 H27 119.6 . . ?
C28 C27 C32 120.8(4) . . ?
C32 C27 H27 119.6 . . ?
C31 C32 H32 120.8 . . ?
C27 C32 C31 118.4(4) . . ?
C27 C32 H32 120.8 . . ?
C29 C30 H30 120.4 . . ?
C31 C30 C29 119.3(4) . . ?
C31 C30 H30 120.4 . . ?

loop_
_geom_bond_atom_site_label_1
_geom_bond_atom_site_label_2
_geom_bond_distance
_geom_bond_site_symmetry_2
_geom_bond_publ_flag
N10 C12 1.382(3) 2_667 ?
N10 C11 1.389(3) . ?
N10 C1 1.461(3) . ?
N16 C11 1.312(3) . ?
N16 C15 1.352(3) . ?
N13 C12 1.313(3) . ?
N13 C14 1.352(3) . ?
C12 C11 1.425(3) . ?
N18 C17 1.136(3) . ?
C14 C15 1.375(3) . ?
C14 C17 1.445(3) . ?
C1 C6 1.387(3) . ?
C1 C2 1.379(3) . ?
C15 C19 1.444(3) . ?
C6 C5 1.394(3) . ?
C6 C9 1.499(4) . ?
N20 C19 1.136(3) . ?
C2 C3 1.395(3) . ?
C2 C7 1.502(4) . ?
C5 H5 0.9500 . ?
C5 C4 1.381(4) . ?
C4 C3 1.378(4) . ?
C4 C8 1.511(4) . ?
C3 H3 0.9500 . ?
C7 H7A 0.9800 . ?
C7 H7B 0.9800 . ?
C7 H7C 0.9800 . ?
C9 H9A 0.9800 . ?
C9 H9B 0.9800 . ?
C9 H9C 0.9800 . ?
C21 H21 0.9500 . ?
C21 C22 1.368(4) . ?
C21 C26 1.380(4) . ?
C22 H22 0.9500 . ?
C22 C23 1.377(4) . ?
C26 H26 0.9500 . ?
C26 C25 1.374(5) . ?
C24 H24 0.9500 . ?
C24 C23 1.371(4) . ?
C24 C25 1.369(5) . ?
C29 H29 0.9500 . ?
C29 C28 1.354(5) . ?
C29 C30 1.362(5) . ?
C23 H23 0.9500 . ?
C28 H28 0.9500 . ?
C28 C27 1.351(5) . ?
C25 H25 0.9500 . ?
C8 H8A 0.9800 . ?
C8 H8B 0.9800 . ?
C8 H8C 0.9800 . ?
C31 H31 0.9500 . ?
C31 C32 1.375(5) . ?
C31 C30 1.360(5) . ?
C27 H27 0.9500 . ?
C27 C32 1.357(5) . ?
C32 H32 0.9500 . ?
C30 H30 0.9500 . ?

loop_
_geom_torsion_atom_site_label_1
_geom_torsion_atom_site_label_2
_geom_torsion_atom_site_label_3
_geom_torsion_atom_site_label_4
_geom_torsion
_geom_torsion_site_symmetry_1
_geom_torsion_site_symmetry_2
_geom_torsion_site_symmetry_3
_geom_torsion_site_symmetry_4
_geom_torsion_publ_flag
N10 C12 C11 N10 -5.0(4) 2_667 . . . ?
N10 C12 C11 N16 175.1(2) 2_667 . . . ?
N10 C1 C6 C5 -180.0(2) . . . . ?
N10 C1 C6 C9 0.5(3) . . . . ?
N10 C1 C2 C3 -179.9(2) . . . . ?
N10 C1 C2 C7 -1.3(3) . . . . ?
N13 C12 C11 N10 175.1(2) . . . . ?
N13 C12 C11 N16 -4.8(4) . . . . ?
N13 C14 C15 N16 -3.1(4) . . . . ?
N13 C14 C15 C19 176.2(2) . . . . ?
C12 N10 C11 N16 -175.1(2) 2_667 . . . ?
C12 N10 C11 C12 5.0(4) 2_667 . . . ?
C12 N10 C1 C6 82.5(3) 2_667 . . . ?
C12 N10 C1 C2 -98.0(3) 2_667 . . . ?
C12 N13 C14 C15 2.1(4) . . . . ?
C12 N13 C14 C17 -175.8(2) . . . . ?
C11 N10 C1 C6 -101.9(3) . . . . ?
C11 N10 C1 C2 77.6(3) . . . . ?
C11 N16 C15 C14 0.0(4) . . . . ?
C11 N16 C15 C19 -179.3(2) . . . . ?
C14 N13 C12 N10 -178.3(2) . . . 2_667 ?
C14 N13 C12 C11 1.6(3) . . . . ?
C1 N10 C11 N16 9.2(3) . . . . ?
C1 N10 C11 C12 -170.7(2) . . . . ?
C1 C6 C5 C4 -0.5(4) . . . . ?
C1 C2 C3 C4 0.3(4) . . . . ?
C15 N16 C11 N10 -176.2(2) . . . . ?
C15 N16 C11 C12 3.7(3) . . . . ?
C6 C1 C2 C3 -0.4(4) . . . . ?
C6 C1 C2 C7 178.2(2) . . . . ?
C6 C5 C4 C3 0.4(4) . . . . ?
C6 C5 C4 C8 -180.0(2) . . . . ?
C17 C14 C15 N16 174.7(2) . . . . ?
C17 C14 C15 C19 -6.0(4) . . . . ?
C2 C1 C6 C5 0.6(4) . . . . ?
C2 C1 C6 C9 -179.0(2) . . . . ?
C5 C4 C3 C2 -0.3(4) . . . . ?
C7 C2 C3 C4 -178.3(2) . . . . ?
C9 C6 C5 C4 179.0(2) . . . . ?
C21 C22 C23 C24 0.0(5) . . . . ?
C21 C26 C25 C24 1.1(5) . . . . ?
C22 C21 C26 C25 -0.4(5) . . . . ?
C26 C21 C22 C23 -0.2(5) . . . . ?
C29 C28 C27 C32 -0.6(6) . . . . ?
C23 C24 C25 C26 -1.3(5) . . . . ?
C28 C29 C30 C31 -0.2(5) . . . . ?
C28 C27 C32 C31 0.3(6) . . . . ?
C25 C24 C23 C22 0.7(5) . . . . ?
C8 C4 C3 C2 -179.9(2) . . . . ?
C32 C31 C30 C29 -0.1(6) . . . . ?
C30 C29 C28 C27 0.5(5) . . . . ?
C30 C31 C32 C27 0.1(6) . . . . ?
